data_4122316
loop_
_publ_author_name
'Dell'Amico, Luca'
'Rassu, Gloria'
'Zambrano, Vincenzo'
'Sartori, Andrea'
'Curti, Claudio'
'Battistini, Lucia'
'Pelosi, Giorgio'
'Casiraghi, Giovanni'
'Zanardi, Franca'

_publ_section_title
;
 Exploring the vinylogous reactivity of cyclohexenylidene malononitriles:
 switchable regioselectivity in the organocatalytic asymmetric addition to
 enals giving highly enantioenriched carbabicyclic structures.
;
_journal_issue 31
_journal_name_full 'Journal of the American Chemical Society'
_journal_page_first 11107
_journal_page_last 11114
_journal_paper_doi 10.1021/ja5054576
_journal_volume 136
_journal_year 2014
_chemical_formula_sum 'C20 H20 N2 O2'
_chemical_formula_weight 320.38
_chemical_name_systematic
;
2-[(3S,5R)-3-(4-Methoxyphenyl)-1-oxospiro[4.5]decan-7-
ylidene]malononitrile
;
_space_group_crystal_system monoclinic
_space_group_IT_number 4
_space_group_name_Hall 'P 2yb'
_space_group_name_H-M_alt 'P 1 21 1'
_symmetry_space_group_name_Hall 'P 2yb'
_symmetry_space_group_name_H-M 'P 1 21 1'
_atom_sites_solution_hydrogens difmap
_audit_creation_method SHELXL-2014
_cell_angle_alpha 90
_cell_angle_beta 98.87(1)
_cell_angle_gamma 90
_cell_formula_units_Z 2
_cell_length_a 6.843(1)
_cell_length_b 7.270(1)
_cell_length_c 17.736(3)
_cell_measurement_temperature 293(2)
_cell_volume 871.8(2)
_computing_structure_refinement 'SHELXL-2014 (Sheldrick, 2014)'
_diffrn_ambient_temperature 293(2)
_diffrn_measured_fraction_theta_full 0.999
_diffrn_measured_fraction_theta_max 0.996
_diffrn_radiation_type MoK\a
_diffrn_radiation_wavelength 0.71073
_diffrn_reflns_av_R_equivalents 0.0321
_diffrn_reflns_av_unetI/netI 0.0337
_diffrn_reflns_Laue_measured_fraction_full 0.999
_diffrn_reflns_Laue_measured_fraction_max 0.996
_diffrn_reflns_limit_h_max 8
_diffrn_reflns_limit_h_min -8
_diffrn_reflns_limit_k_max 9
_diffrn_reflns_limit_k_min -9
_diffrn_reflns_limit_l_max 22
_diffrn_reflns_limit_l_min -22
_diffrn_reflns_number 10709
_diffrn_reflns_point_group_measured_fraction_full 0.999
_diffrn_reflns_point_group_measured_fraction_max 0.995
_diffrn_reflns_theta_full 25.242
_diffrn_reflns_theta_max 26.639
_diffrn_reflns_theta_min 1.162
_exptl_absorpt_coefficient_mu 0.080
_exptl_absorpt_correction_T_max 0.746
_exptl_absorpt_correction_T_min 0.664
_exptl_absorpt_correction_type multi-scan
_exptl_absorpt_process_details SADABS
_exptl_crystal_colour colorless
_exptl_crystal_density_diffrn 1.220
_exptl_crystal_description platelet
_exptl_crystal_F_000 340
_exptl_crystal_size_max 0.4
_exptl_crystal_size_mid 0.4
_exptl_crystal_size_min 0.1
_refine_diff_density_max 0.121
_refine_diff_density_min -0.122
_refine_diff_density_rms 0.027
_refine_ls_abs_structure_details
;
 Flack x determined using 1198 quotients [(I+)-(I-)]/[(I+)+(I-)]
 (Parsons, Flack and Wagner, Acta Cryst. B69 (2013) 249-259).
;
_refine_ls_abs_structure_Flack 0.6(7)
_refine_ls_extinction_method none
_refine_ls_goodness_of_fit_ref 1.035
_refine_ls_hydrogen_treatment refall
_refine_ls_matrix_type full
_refine_ls_number_parameters 297
_refine_ls_number_reflns 3659
_refine_ls_number_restraints 1
_refine_ls_restrained_S_all 1.035
_refine_ls_R_factor_all 0.0468
_refine_ls_R_factor_gt 0.0376
_refine_ls_shift/su_max 0.001
_refine_ls_shift/su_mean 0.000
_refine_ls_structure_factor_coef Fsqd
_refine_ls_weighting_details 'w=1/[\s^2^(Fo^2^)+(0.0554P)^2^+0.0063P] where P=(Fo^2^+2Fc^2^)/3'
_refine_ls_weighting_scheme calc
_refine_ls_wR_factor_gt 0.0932
_refine_ls_wR_factor_ref 0.0988
_reflns_Friedel_coverage 0.845
_reflns_Friedel_fraction_full 0.999
_reflns_Friedel_fraction_max 0.992
_reflns_number_gt 3073
_reflns_number_total 3659
_reflns_threshold_expression 'I > 2\s(I)'
_cod_data_source_file ja5054576_si_002.cif
_cod_data_source_block 5f
_cod_depositor_comments 'Adding full bibliography for 4122316--4122317.cif.'
_cod_database_code 4122316
_shelx_space_group_comment
;
The symmetry employed for this shelxl refinement is uniquely defined
by the following loop, which should always be used as a source of
symmetry information in preference to the above space-group names.
They are only intended as comments.
;
_shelx_estimated_absorpt_t_min 0.745
_shelx_estimated_absorpt_t_max 0.664
_shelxl_version_number 2014-3

loop_
_space_group_symop_operation_xyz
'x, y, z'
'-x, y+1/2, -z'

loop_
_atom_site_label
_atom_site_type_symbol
_atom_site_fract_x
_atom_site_fract_y
_atom_site_fract_z
_atom_site_U_iso_or_equiv
_atom_site_adp_type
_atom_site_occupancy
_atom_site_site_symmetry_order
_atom_site_calc_flag
O1 O 0.4393(3) 0.0532(3) 0.10639(9) 0.0592(5) Uani 1 1 d
C6 C 0.0606(3) 0.0522(3) -0.10240(12) 0.0437(5) Uani 1 1 d
C5 C 0.0148(3) -0.0329(3) -0.03669(14) 0.0497(6) Uani 1 1 d
C4 C 0.1419(3) -0.0294(3) 0.03102(14) 0.0489(6) Uani 1 1 d
O2 O -0.5804(3) -0.0547(4) -0.25760(11) 0.0750(6) Uani 1 1 d
C3 C 0.3226(3) 0.0600(3) 0.03629(13) 0.0450(5) Uani 1 1 d
C15 C -0.0888(4) -0.1722(4) -0.39204(13) 0.0518(6) Uani 1 1 d
C1 C 0.2414(3) 0.1425(3) -0.09570(14) 0.0461(5) Uani 1 1 d
C9 C -0.4040(3) -0.0473(4) -0.23960(13) 0.0520(6) Uani 1 1 d
C10 C -0.2557(3) -0.1623(4) -0.27620(13) 0.0476(5) Uani 1 1 d
C7 C -0.0738(3) 0.0407(4) -0.17800(14) 0.0490(6) Uani 1 1 d
C2 C 0.3724(4) 0.1467(3) -0.02761(14) 0.0471(5) Uani 1 1 d
C14 C -0.1469(5) -0.3675(4) -0.40835(16) 0.0638(7) Uani 1 1 d
C11 C -0.0686(4) -0.1507(4) -0.21623(13) 0.0464(5) Uani 1 1 d
C16 C -0.2265(4) -0.0629(4) -0.35141(14) 0.0519(6) Uani 1 1 d
C18 C 0.2120(4) -0.2033(5) -0.44939(16) 0.0642(8) Uani 1 1 d
C8 C -0.2959(4) 0.0702(5) -0.17719(19) 0.0647(8) Uani 1 1 d
C19 C 0.1342(4) 0.0879(5) -0.39432(16) 0.0637(8) Uani 1 1 d
C13 C -0.1882(6) -0.4668(5) -0.33614(17) 0.0691(8) Uani 1 1 d
N2 N 0.3173(4) -0.2843(5) -0.48155(16) 0.0860(8) Uani 1 1 d
C17 C 0.0791(4) -0.0986(4) -0.41032(13) 0.0548(6) Uani 1 1 d
C12 C -0.3307(5) -0.3578(4) -0.29475(17) 0.0594(7) Uani 1 1 d
C20 C 0.6323(4) 0.1322(5) 0.11400(19) 0.0646(8) Uani 1 1 d
N1 N 0.1792(5) 0.2370(5) -0.3817(2) 0.0951(9) Uani 1 1 d
H17 H -0.183(4) 0.061(5) -0.3418(15) 0.056(7) Uiso 1 1 d
H12 H -0.081(4) -0.245(4) -0.1769(16) 0.054(7) Uiso 1 1 d
H3 H 0.114(4) -0.092(4) 0.0750(15) 0.051(7) Uiso 1 1 d
H4 H -0.109(4) -0.103(4) -0.0394(15) 0.062(8) Uiso 1 1 d
H18 H -0.353(5) -0.050(5) -0.3840(16) 0.070(8) Uiso 1 1 d
H11 H 0.054(4) -0.173(4) -0.2364(14) 0.045(6) Uiso 1 1 d
H8 H -0.027(4) 0.127(4) -0.2113(15) 0.051(7) Uiso 1 1 d
H7 H 0.699(5) 0.118(5) 0.170(2) 0.078(9) Uiso 1 1 d
H1 H 0.278(4) 0.192(4) -0.1400(14) 0.044(6) Uiso 1 1 d
H19 H -0.045(4) -0.436(4) -0.4296(15) 0.058(7) Uiso 1 1 d
H13 H -0.344(4) -0.415(4) -0.2473(16) 0.059(8) Uiso 1 1 d
H15 H -0.048(5) -0.484(4) -0.2990(16) 0.064(8) Uiso 1 1 d
H16 H -0.250(5) -0.594(7) -0.351(2) 0.099(11) Uiso 1 1 d
H14 H -0.466(5) -0.348(5) -0.3275(17) 0.071(9) Uiso 1 1 d
H2 H 0.495(5) 0.207(4) -0.0249(14) 0.059(8) Uiso 1 1 d
H10 H -0.334(4) 0.024(5) -0.1274(18) 0.068(8) Uiso 1 1 d
H20 H -0.262(5) -0.364(5) -0.444(2) 0.080(10) Uiso 1 1 d
H9 H -0.339(6) 0.191(7) -0.181(2) 0.107(14) Uiso 1 1 d
H6 H 0.708(5) 0.074(6) 0.077(2) 0.087(10) Uiso 1 1 d
H5 H 0.615(4) 0.269(5) 0.1032(18) 0.071(9) Uiso 1 1 d

loop_
_atom_site_aniso_label
_atom_site_aniso_U_11
_atom_site_aniso_U_22
_atom_site_aniso_U_33
_atom_site_aniso_U_23
_atom_site_aniso_U_13
_atom_site_aniso_U_12
O1 0.0580(10) 0.0678(12) 0.0513(9) -0.0070(9) 0.0070(8) -0.0148(9)
C6 0.0422(11) 0.0384(11) 0.0527(12) -0.0044(10) 0.0142(9) 0.0023(10)
C5 0.0432(12) 0.0446(14) 0.0631(14) -0.0033(11) 0.0136(11) -0.0078(11)
C4 0.0526(13) 0.0465(13) 0.0500(13) 0.0009(10) 0.0157(11) -0.0088(11)
O2 0.0434(10) 0.1112(17) 0.0697(11) -0.0055(12) 0.0068(8) 0.0077(11)
C3 0.0460(12) 0.0391(11) 0.0515(12) -0.0084(10) 0.0126(9) -0.0026(10)
C15 0.0560(14) 0.0635(16) 0.0353(11) 0.0022(10) 0.0051(10) 0.0068(12)
C1 0.0479(13) 0.0438(12) 0.0503(12) -0.0024(10) 0.0190(11) -0.0015(11)
C9 0.0427(13) 0.0678(16) 0.0467(12) 0.0061(11) 0.0102(10) 0.0075(12)
C10 0.0478(12) 0.0552(14) 0.0404(11) 0.0015(10) 0.0092(9) 0.0043(11)
C7 0.0465(12) 0.0469(13) 0.0542(13) 0.0004(11) 0.0098(11) 0.0067(11)
C2 0.0418(12) 0.0432(12) 0.0600(14) -0.0078(11) 0.0193(10) -0.0075(11)
C14 0.0708(18) 0.0686(18) 0.0534(15) -0.0113(14) 0.0145(15) 0.0016(16)
C11 0.0456(12) 0.0503(14) 0.0439(12) 0.0009(11) 0.0091(10) 0.0078(10)
C16 0.0536(14) 0.0579(17) 0.0445(13) 0.0043(12) 0.0088(11) 0.0071(13)
C18 0.0551(14) 0.085(2) 0.0532(14) 0.0065(13) 0.0103(12) 0.0085(14)
C8 0.0472(14) 0.074(2) 0.0719(19) -0.0170(16) 0.0072(12) 0.0181(14)
C19 0.0574(16) 0.072(2) 0.0628(16) 0.0102(14) 0.0122(13) 0.0073(14)
C13 0.092(2) 0.0543(17) 0.0626(17) -0.0083(14) 0.0160(16) -0.0046(17)
N2 0.0711(16) 0.110(2) 0.0806(16) -0.0082(17) 0.0241(14) 0.0164(17)
C17 0.0552(14) 0.0663(17) 0.0427(12) 0.0054(11) 0.0074(10) 0.0095(12)
C12 0.0680(17) 0.0610(16) 0.0501(14) -0.0034(13) 0.0120(13) -0.0081(14)
C20 0.0539(16) 0.065(2) 0.0725(19) -0.0135(16) 0.0014(14) -0.0126(14)
N1 0.091(2) 0.073(2) 0.123(3) 0.0063(19) 0.0238(18) -0.0051(18)

loop_
_atom_type_symbol
_atom_type_description
_atom_type_scat_dispersion_real
_atom_type_scat_dispersion_imag
_atom_type_scat_source
C C 0.0033 0.0016 'International Tables Vol C Tables 4.2.6.8 and 6.1.1.4'
H H 0.0000 0.0000 'International Tables Vol C Tables 4.2.6.8 and 6.1.1.4'
N N 0.0061 0.0033 'International Tables Vol C Tables 4.2.6.8 and 6.1.1.4'
O O 0.0106 0.0060 'International Tables Vol C Tables 4.2.6.8 and 6.1.1.4'

loop_
_geom_angle_atom_site_label_1
_geom_angle_atom_site_label_2
_geom_angle_atom_site_label_3
_geom_angle
C3 O1 C20 118.2(2)
C1 C6 C5 116.7(2)
C1 C6 C7 121.0(2)
C5 C6 C7 122.2(2)
C4 C5 C6 121.9(2)
C5 C4 C3 120.4(2)
O1 C3 C2 125.2(2)
O1 C3 C4 115.6(2)
C2 C3 C4 119.2(2)
C17 C15 C14 122.8(2)
C17 C15 C16 121.7(2)
C14 C15 C16 115.4(2)
C2 C1 C6 122.1(2)
O2 C9 C8 125.6(2)
O2 C9 C10 124.5(2)
C8 C9 C10 109.86(19)
C12 C10 C9 112.0(2)
C12 C10 C11 114.6(2)
C9 C10 C11 102.26(19)
C12 C10 C16 109.3(2)
C9 C10 C16 106.9(2)
C11 C10 C16 111.4(2)
C6 C7 C8 116.9(2)
C6 C7 C11 112.78(19)
C8 C7 C11 102.6(2)
C3 C2 C1 119.6(2)
C15 C14 C13 111.4(2)
C10 C11 C7 106.21(19)
C15 C16 C10 109.8(2)
N2 C18 C17 178.7(3)
C9 C8 C7 106.8(2)
N1 C19 C17 179.6(4)
C12 C13 C14 111.7(3)
C15 C17 C19 122.6(2)
C15 C17 C18 121.9(3)
C19 C17 C18 115.5(3)
C13 C12 C10 111.5(2)

loop_
_geom_bond_atom_site_label_1
_geom_bond_atom_site_label_2
_geom_bond_distance
O1 C3 1.371(3)
O1 C20 1.428(3)
C6 C1 1.389(3)
C6 C5 1.397(3)
C6 C7 1.507(3)
C5 C4 1.370(3)
C4 C3 1.388(3)
O2 C9 1.202(3)
C3 C2 1.384(3)
C15 C17 1.351(4)
C15 C14 1.491(4)
C15 C16 1.499(4)
C1 C2 1.389(4)
C9 C8 1.500(4)
C9 C10 1.534(3)
C10 C12 1.530(4)
C10 C11 1.535(3)
C10 C16 1.557(3)
C7 C8 1.538(4)
C7 C11 1.551(3)
C14 C13 1.534(4)
C18 N2 1.148(4)
C18 C17 1.443(4)
C19 N1 1.140(5)
C19 C17 1.424(5)
C13 C12 1.530(4)
